data_1526737
loop_
_publ_author_name
'Takeda, H.'

_publ_section_title
;
 Crystallographic Studies of Coexisting Aluminan Orthopyroxene and Augite
 of High-Pressure Origin
;
_journal_issue 29
_journal_name_full 'Journal of Geophysical Research'
_journal_page_first 5798
_journal_page_last 5811
_journal_paper_doi 10.1029/JB077i029p05798
_journal_volume 77
_journal_year 1972
_chemical_formula_sum 'Al0.42 Ca0.818 Fe0.269 Mg0.792 O6 Si1.731'
_chemical_name_systematic
;
Ca.818 Mg.792 Fe.183 Fe.086 Al.151 Al.269 Si1.731 O6
;
_space_group_IT_number 15
_symmetry_space_group_name_Hall '-C 2yc'
_symmetry_space_group_name_H-M 'C 1 2/c 1'
_cell_angle_alpha 90
_cell_angle_beta 106.52
_cell_angle_gamma 90
_cell_formula_units_Z 4
_cell_length_a 9.707
_cell_length_b 8.858
_cell_length_c 5.274
_cell_volume 434.763
_citation_journal_id_ASTM JGREA2
_cod_data_source_file Takeda_JGREA2_1972_826.cif
_cod_data_source_block Al0.42Ca0.818Fe0.269Mg0.792O6Si1.731
_cod_original_cell_volume 434.7633
_cod_database_code 1526737

loop_
_symmetry_equiv_pos_as_xyz
x,y,z
-x,y,-z+1/2
-x,-y,-z
x,-y,z-1/2
x+1/2,y+1/2,z
-x+1/2,y+1/2,-z+1/2
-x+1/2,-y+1/2,-z
x+1/2,-y+1/2,z-1/2

loop_
_atom_site_label
_atom_site_type_symbol
_atom_site_fract_x
_atom_site_fract_y
_atom_site_fract_z
_atom_site_occupancy
_atom_site_U_iso_or_equiv
Fe3 Fe+3 0 0.90614 0.25 0.09 0.0
Al2 Al+3 0.28895 0.09269 0.2323 0.135 0.0
O3 O-2 0.3525 0.019 -0.0026 1 0.0
Fe1 Fe+2 0 0.90614 0.25 0.09 0.0
Ca1 Ca+2 0 0.29747 0.25 0.8 0.0
Si1 Si+4 0.28895 0.09269 0.2323 0.865 0.0
O1 O-2 0.1145 0.0868 0.1394 1 0.0
Fe2 Fe+2 0 0.29747 0.25 0.09 0.0
Al1 Al+3 0 0.90614 0.25 0.14 0.0
Mg1 Mg+2 0 0.90614 0.25 0.68 0.0
Mg2 Mg+2 0 0.29747 0.25 0.11 0.0
O2 O-2 0.3638 0.2529 0.3245 1 0.0
